data_1544694
loop_
_publ_author_name
'Bakhite, Etify A.'
'Kaur, Manpreet'
'Akkurt, Mehmet'
'Mohamed, Shaaban K.'
'Jasinski, Jerry P.'
'Albayati, Mustafa R.'

_publ_section_title
;
 Ethyl
 8-amino-7-(furan-2-yl)-5,6-dihydrothieno[2,3-<i>b</i>]benzo[<i>h</i>]quinoline-9-carboxylate
;
_journal_coeditor_code ZP4010
_journal_issue 11
_journal_name_full IUCrData
_journal_page_first x161884
_journal_paper_doi 10.1107/S2414314616018848
_journal_volume 1
_journal_year 2016
_chemical_formula_iupac 'C22 H18 N2 O3 S'
_chemical_formula_moiety 'C22 H18 N2 O3 S'
_chemical_formula_sum 'C22 H18 N2 O3 S'
_chemical_formula_weight 390.44
_chemical_name_systematic
'Ethyl 8-amino-7-(furan-2-yl)-5,6-dihydrothieno[2,3-<i>b</i>]benzo[<i>h</i>]quinoline-9-carboxylate'
_space_group_crystal_system monoclinic
_space_group_IT_number 14
_space_group_name_Hall '-P 2yn'
_space_group_name_H-M_alt 'P 1 21/n 1'
_symmetry_space_group_name_Hall '-P 2yn'
_symmetry_space_group_name_H-M 'P 1 21/n 1'
_atom_sites_solution_hydrogens mixed
_audit_creation_method SHELXL-2016/4
_cell_angle_alpha 90
_cell_angle_beta 90.0380(10)
_cell_angle_gamma 90
_cell_formula_units_Z 8
_cell_length_a 11.52270(10)
_cell_length_b 25.5293(3)
_cell_length_c 12.47490(10)
_cell_measurement_reflns_used 11878
_cell_measurement_temperature 173(2)
_cell_measurement_theta_max 71.5130
_cell_measurement_theta_min 3.9450
_cell_volume 3669.70(6)
_computing_cell_refinement
;
CrysAlis PRO (Agilent, 2014)
;
_computing_data_collection
;
CrysAlis PRO (Agilent, 2014)
;
_computing_data_reduction
;
CrysAlis PRO (Agilent, 2014)
;
_computing_molecular_graphics
;
<i>OLEX2</i> (Dolomanov <i>et al.</i>,  2009)
;
_computing_publication_material
;
<i>OLEX2</i> (Dolomanov <i>et al.</i>,  2009)
;
_computing_structure_refinement
;
SHELXL2014 (Sheldrick, 2015b)
;
_computing_structure_solution
;
SHELXT (Sheldrick, 2015a)
;
_diffrn_ambient_temperature 173(2)
_diffrn_measured_fraction_theta_full 1.000
_diffrn_measured_fraction_theta_max 0.987
_diffrn_measurement_device 'four-circle diffractometer'
_diffrn_measurement_device_type 'Rigaku Oxford Diffraction'
_diffrn_measurement_method '\w scans'
_diffrn_radiation_monochromator graphite
_diffrn_radiation_type CuK\a
_diffrn_radiation_wavelength 1.54184
_diffrn_reflns_av_R_equivalents 0.0410
_diffrn_reflns_limit_h_max 14
_diffrn_reflns_limit_h_min -14
_diffrn_reflns_limit_k_max 31
_diffrn_reflns_limit_k_min -31
_diffrn_reflns_limit_l_max 9
_diffrn_reflns_limit_l_min -15
_diffrn_reflns_number 26340
_diffrn_reflns_theta_full 67.684
_diffrn_reflns_theta_max 71.546
_diffrn_reflns_theta_min 3.462
_diffrn_standards_decay_% 0
_diffrn_standards_interval_count 0
_diffrn_standards_interval_time 0
_diffrn_standards_number 0
_exptl_absorpt_coefficient_mu 1.791
_exptl_absorpt_correction_T_max 1.00000
_exptl_absorpt_correction_T_min 0.85021
_exptl_absorpt_correction_type multi-scan
_exptl_absorpt_process_details
;
(CrysAlis PRO; Agilent, 2014)
;
_exptl_crystal_colour yellow
_exptl_crystal_density_diffrn 1.413
_exptl_crystal_description prism
_exptl_crystal_F_000 1632
_exptl_crystal_size_max 0.24
_exptl_crystal_size_mid 0.22
_exptl_crystal_size_min 0.18
_refine_diff_density_max 0.509
_refine_diff_density_min -0.347
_refine_ls_extinction_method none
_refine_ls_goodness_of_fit_ref 1.015
_refine_ls_hydrogen_treatment mixed
_refine_ls_matrix_type full
_refine_ls_number_parameters 535
_refine_ls_number_reflns 7070
_refine_ls_number_restraints 6
_refine_ls_restrained_S_all 1.015
_refine_ls_R_factor_all 0.0478
_refine_ls_R_factor_gt 0.0424
_refine_ls_shift/su_max 0.001
_refine_ls_shift/su_mean 0.000
_refine_ls_structure_factor_coef Fsqd
_refine_ls_weighting_details 'w=1/[\s^2^(Fo^2^)+(0.0748P)^2^+1.4658P] where P=(Fo^2^+2Fc^2^)/3'
_refine_ls_weighting_scheme calc
_refine_ls_wR_factor_gt 0.1147
_refine_ls_wR_factor_ref 0.1206
_reflns_number_gt 6264
_reflns_number_total 7070
_reflns_threshold_expression 'I > 2\s(I)'
_cod_data_source_file zp4010sup1.cif
_cod_data_source_block I
_cod_database_code 1544694
_shelx_space_group_comment
;
The symmetry employed for this shelxl refinement is uniquely defined
by the following loop, which should always be used as a source of
symmetry information in preference to the above space-group names.
They are only intended as comments.
;

loop_
_space_group_symop_operation_xyz
'x, y, z'
'-x+1/2, y+1/2, -z+1/2'
'-x, -y, -z'
'x-1/2, -y-1/2, z-1/2'

loop_
_atom_site_type_symbol
_atom_site_label
_atom_site_fract_x
_atom_site_fract_y
_atom_site_fract_z
_atom_site_U_iso_or_equiv
_atom_site_adp_type
_atom_site_calc_flag
_atom_site_occupancy
_atom_site_disorder_assembly
_atom_site_disorder_group
S S1A 0.22490(3) 0.33984(2) 0.86042(3) 0.02556(12) Uani d 1 . .
O O1A 0.56095(11) 0.33865(5) 0.80644(11) 0.0341(3) Uani d 1 . .
O O2A 0.42720(11) 0.27591(5) 0.83821(10) 0.0303(3) Uani d 1 . .
N N1A 0.05971(12) 0.41276(5) 0.86245(11) 0.0241(3) Uani d 1 . .
N N2A 0.46257(14) 0.43728(7) 0.75339(14) 0.0341(3) Uani d 1 . .
H HN2A 0.522(2) 0.4191(10) 0.7475(19) 0.041 Uiso d 1 . .
H HN2B 0.462(2) 0.4705(10) 0.7422(19) 0.041 Uiso d 1 . .
C C1A 0.46067(15) 0.32571(7) 0.82123(13) 0.0257(3) Uani d 1 . .
C C2A 0.36303(14) 0.36142(6) 0.82271(13) 0.0254(3) Uani d 1 . .
C C3A 0.36690(14) 0.41373(6) 0.79308(13) 0.0245(3) Uani d 1 . .
C C4A 0.25402(14) 0.43856(6) 0.80529(13) 0.0231(3) Uani d 1 . .
C C5A 0.17046(14) 0.40254(6) 0.84125(13) 0.0232(3) Uani d 1 . .
C C6A 0.21524(14) 0.49043(6) 0.78678(13) 0.0241(3) Uani d 1 . .
C C7A 0.09879(14) 0.50196(6) 0.80572(13) 0.0241(3) Uani d 1 . .
C C8A 0.02490(14) 0.46196(6) 0.84584(12) 0.0236(3) Uani d 1 . .
C C9A -0.09666(14) 0.47437(7) 0.87498(13) 0.0249(3) Uani d 1 . .
C C10A -0.17635(15) 0.43420(7) 0.89447(14) 0.0293(4) Uani d 1 . .
H H10A -0.153863 0.399475 0.885679 0.035 Uiso calc 1 . .
C C11A -0.28851(16) 0.44565(8) 0.92675(15) 0.0338(4) Uani d 1 . .
H H11A -0.341193 0.418752 0.939354 0.041 Uiso calc 1 . .
C C12A -0.32185(16) 0.49745(8) 0.94017(15) 0.0354(4) Uani d 1 . .
H H12A -0.396979 0.505315 0.962087 0.042 Uiso calc 1 . .
C C13A -0.24327(16) 0.53752(7) 0.92095(15) 0.0324(4) Uani d 1 . .
H H13A -0.266326 0.572119 0.930411 0.039 Uiso calc 1 . .
C C14A -0.13053(15) 0.52677(7) 0.88773(13) 0.0268(3) Uani d 1 . .
C C15A -0.04349(16) 0.56975(7) 0.86893(15) 0.0303(4) Uani d 1 . .
H H15A -0.003843 0.577505 0.935690 0.036 Uiso calc 1 . .
H H15B -0.083923 0.601183 0.846270 0.036 Uiso calc 1 . .
C C16A 0.04587(15) 0.55486(6) 0.78416(14) 0.0285(3) Uani d 1 . .
H H16A 0.008902 0.554493 0.714280 0.034 Uiso calc 1 . .
H H16B 0.106769 0.581082 0.782748 0.034 Uiso calc 1 . .
C C17A 0.2979(7) 0.5314(4) 0.7524(8) 0.0262(10) Uani d 0.735(3) A 1
C C18A 0.2961(3) 0.56622(11) 0.6707(2) 0.0369(6) Uani d 0.735(3) A 1
H H18A 0.240017 0.569180 0.617413 0.044 Uiso calc 0.735(3) A 1
C C19A 0.3992(16) 0.5979(7) 0.6830(12) 0.0446(9) Uani d 0.735(3) A 1
H H19A 0.422671 0.625051 0.638384 0.054 Uiso calc 0.735(3) A 1
C C20A 0.4539(2) 0.58110(10) 0.7692(3) 0.0417(6) Uani d 0.735(3) A 1
H H20A 0.523515 0.594683 0.794691 0.050 Uiso calc 0.735(3) A 1
O O3A 0.39379(15) 0.54085(8) 0.81596(17) 0.0337(4) Uani d 0.735(3) A 1
C C17C 0.282(2) 0.5346(11) 0.741(2) 0.0262(10) Uani d 0.265(3) A 2
C C18C 0.3788(7) 0.5585(3) 0.7729(7) 0.0369(6) Uani d 0.265(3) A 2
H H18C 0.422078 0.551525 0.834168 0.044 Uiso calc 0.265(3) A 2
C C19C 0.402(4) 0.598(2) 0.692(3) 0.0446(9) Uani d 0.265(3) A 2
H H19C 0.462936 0.621598 0.691796 0.054 Uiso calc 0.265(3) A 2
C C20C 0.3211(7) 0.5927(3) 0.6206(7) 0.0417(6) Uani d 0.265(3) A 2
H H20C 0.315117 0.614125 0.560551 0.050 Uiso calc 0.265(3) A 2
O O3C 0.2450(5) 0.5525(2) 0.6428(4) 0.0337(4) Uani d 0.265(3) A 2
C C21A 0.51885(17) 0.23712(7) 0.83563(16) 0.0348(4) Uani d 1 . .
H H21A 0.570214 0.241588 0.896586 0.042 Uiso calc 1 . .
H H21B 0.564068 0.240675 0.770478 0.042 Uiso calc 1 . .
C C22A 0.4620(2) 0.18439(8) 0.83956(18) 0.0457(5) Uani d 1 . .
H H22A 0.417416 0.179079 0.775411 0.069 Uiso calc 1 . .
H H22B 0.411632 0.182600 0.900753 0.069 Uiso calc 1 . .
H H22C 0.520348 0.157701 0.845037 0.069 Uiso calc 1 . .
S S1B 1.02424(3) 0.42431(2) 0.56674(3) 0.02733(12) Uani d 1 . .
O O1B 0.69672(11) 0.43020(5) 0.65658(11) 0.0366(3) Uani d 1 . .
O O2B 0.82546(11) 0.49130(5) 0.60154(12) 0.0372(3) Uani d 1 . .
O O3B 0.86546(14) 0.21442(6) 0.60904(12) 0.0471(4) Uani d 1 . .
N N1B 1.18642(12) 0.34871(5) 0.56442(11) 0.0246(3) Uani d 1 . .
N N2B 0.78963(13) 0.33034(7) 0.69322(14) 0.0326(3) Uani d 1 . .
H HN2C 0.798(2) 0.3007(10) 0.7195(19) 0.039 Uiso d 1 . .
H HN2D 0.730(2) 0.3500(10) 0.7069(18) 0.039 Uiso d 1 . .
C C1B 0.79366(15) 0.44204(7) 0.62714(14) 0.0292(4) Uani d 1 . .
C C2B 0.88844(14) 0.40521(7) 0.61652(14) 0.0267(3) Uani d 1 . .
C C3B 0.88368(14) 0.35349(7) 0.64893(13) 0.0251(3) Uani d 1 . .
C C4B 0.99295(14) 0.32699(6) 0.62983(12) 0.0238(3) Uani d 1 . .
C C5B 1.07690(14) 0.36130(6) 0.58800(13) 0.0245(3) Uani d 1 . .
C C6B 1.02569(14) 0.27431(6) 0.64358(12) 0.0236(3) Uani d 1 . .
C C7B 1.13874(14) 0.25994(6) 0.61924(13) 0.0251(3) Uani d 1 . .
C C8B 1.21695(14) 0.29883(6) 0.58245(13) 0.0243(3) Uani d 1 . .
C C9B 1.33937(14) 0.28466(7) 0.56314(13) 0.0253(3) Uani d 1 . .
C C10B 1.42585(15) 0.32303(7) 0.56302(13) 0.0276(3) Uani d 1 . .
H H10B 1.406239 0.357947 0.574158 0.033 Uiso calc 1 . .
C C11B 1.54065(15) 0.30924(8) 0.54638(14) 0.0316(4) Uani d 1 . .
H H11B 1.598095 0.334818 0.547796 0.038 Uiso calc 1 . .
C C12B 1.57021(16) 0.25741(8) 0.52763(15) 0.0361(4) Uani d 1 . .
H H12B 1.647229 0.248335 0.515318 0.043 Uiso calc 1 . .
C C13B 1.48511(17) 0.21918(8) 0.52722(15) 0.0352(4) Uani d 1 . .
H H13B 1.505379 0.184524 0.513931 0.042 Uiso calc 1 . .
C C14B 1.36936(15) 0.23194(7) 0.54647(14) 0.0290(4) Uani d 1 . .
C C15B 1.27430(17) 0.19147(7) 0.54764(16) 0.0348(4) Uani d 1 . .
H H15C 1.307342 0.157309 0.562736 0.042 Uiso calc 1 . .
H H15D 1.237743 0.189993 0.477643 0.042 Uiso calc 1 . .
C C16B 1.18314(16) 0.20466(7) 0.63247(16) 0.0331(4) Uani d 1 . .
H H16C 1.118817 0.180319 0.626580 0.040 Uiso calc 1 . .
H H16D 1.216931 0.200740 0.703249 0.040 Uiso calc 1 . .
C C17B 0.94080(14) 0.23500(6) 0.68132(14) 0.0252(3) Uani d 1 . .
C C18B 0.91781(17) 0.21757(8) 0.78011(15) 0.0365(4) Uani d 1 . .
H H18B 0.956365 0.226416 0.843077 0.044 Uiso calc 1 . .
C C19B 0.82130(19) 0.18236(9) 0.7690(2) 0.0507(6) Uani d 1 . .
H H19B 0.785630 0.163445 0.823494 0.061 Uiso calc 1 . .
C C20B 0.7931(2) 0.18204(9) 0.6666(2) 0.0536(6) Uani d 1 . .
H H20B 0.732602 0.162626 0.637295 0.064 Uiso calc 1 . .
C C21B 0.73855(18) 0.53200(8) 0.61779(17) 0.0404(4) Uani d 1 . .
H H21C 0.776869 0.565605 0.625701 0.048 Uiso calc 1 . .
H H21D 0.696033 0.524921 0.683296 0.048 Uiso calc 1 . .
C C22B 0.6554(2) 0.53445(9) 0.52547(19) 0.0481(5) Uani d 1 . .
H H22D 0.697369 0.541281 0.460532 0.072 Uiso calc 1 . .
H H22E 0.600206 0.562013 0.537528 0.072 Uiso calc 1 . .
H H22F 0.615224 0.501639 0.519249 0.072 Uiso calc 1 . .

loop_
_atom_site_aniso_label
_atom_site_aniso_U_11
_atom_site_aniso_U_22
_atom_site_aniso_U_33
_atom_site_aniso_U_12
_atom_site_aniso_U_13
_atom_site_aniso_U_23
S1A 0.0241(2) 0.01813(19) 0.0345(2) -0.00011(14) 0.00498(15) 0.00198(14)
O1A 0.0239(6) 0.0310(6) 0.0474(7) 0.0021(5) 0.0016(5) -0.0010(5)
O2A 0.0304(6) 0.0227(6) 0.0377(6) 0.0045(5) 0.0024(5) 0.0018(5)
N1A 0.0226(7) 0.0211(6) 0.0286(7) -0.0009(5) 0.0026(5) -0.0010(5)
N2A 0.0227(7) 0.0253(8) 0.0543(10) 0.0005(6) 0.0072(7) 0.0045(7)
C1A 0.0276(8) 0.0244(8) 0.0252(8) 0.0026(7) 0.0009(6) -0.0006(6)
C2A 0.0224(8) 0.0232(8) 0.0305(8) -0.0006(6) 0.0032(6) -0.0006(6)
C3A 0.0230(8) 0.0226(8) 0.0280(8) -0.0010(6) 0.0013(6) -0.0024(6)
C4A 0.0235(8) 0.0213(7) 0.0247(7) -0.0018(6) 0.0028(6) -0.0012(6)
C5A 0.0249(8) 0.0192(7) 0.0255(7) -0.0010(6) 0.0014(6) -0.0010(6)
C6A 0.0255(8) 0.0204(7) 0.0263(8) -0.0012(6) 0.0031(6) -0.0004(6)
C7A 0.0258(8) 0.0212(8) 0.0254(8) 0.0002(6) 0.0018(6) 0.0004(6)
C8A 0.0235(8) 0.0225(8) 0.0247(7) -0.0009(6) 0.0008(6) -0.0012(6)
C9A 0.0229(8) 0.0260(8) 0.0258(8) 0.0006(6) -0.0002(6) 0.0001(6)
C10A 0.0258(8) 0.0291(8) 0.0329(9) -0.0020(7) 0.0016(7) -0.0011(7)
C11A 0.0254(9) 0.0390(10) 0.0370(9) -0.0054(7) 0.0027(7) 0.0014(8)
C12A 0.0227(8) 0.0456(11) 0.0377(9) 0.0060(7) 0.0044(7) 0.0028(8)
C13A 0.0299(9) 0.0330(9) 0.0344(9) 0.0074(7) 0.0033(7) 0.0020(7)
C14A 0.0255(8) 0.0281(8) 0.0270(8) 0.0034(6) 0.0005(6) 0.0018(6)
C15A 0.0302(9) 0.0211(8) 0.0396(9) 0.0048(7) 0.0055(7) 0.0014(7)
C16A 0.0279(8) 0.0229(8) 0.0346(9) 0.0018(6) 0.0054(7) 0.0051(7)
C17A 0.024(3) 0.0190(14) 0.036(2) 0.0028(19) 0.0079(15) 0.0007(10)
C18A 0.0445(16) 0.0279(12) 0.0384(13) -0.0023(11) 0.0120(12) 0.0092(10)
C19A 0.0494(16) 0.0260(9) 0.059(3) -0.0094(10) 0.0248(18) 0.0026(18)
C20A 0.0374(13) 0.0255(12) 0.0622(17) -0.0127(10) 0.0167(12) -0.0029(11)
O3A 0.0283(8) 0.0282(9) 0.0444(10) -0.0104(7) 0.0024(7) 0.0012(8)
C17C 0.024(3) 0.0190(14) 0.036(2) 0.0028(19) 0.0079(15) 0.0007(10)
C18C 0.0445(16) 0.0279(12) 0.0384(13) -0.0023(11) 0.0120(12) 0.0092(10)
C19C 0.0494(16) 0.0260(9) 0.059(3) -0.0094(10) 0.0248(18) 0.0026(18)
C20C 0.0374(13) 0.0255(12) 0.0622(17) -0.0127(10) 0.0167(12) -0.0029(11)
O3C 0.0283(8) 0.0282(9) 0.0444(10) -0.0104(7) 0.0024(7) 0.0012(8)
C21A 0.0384(10) 0.0273(9) 0.0386(10) 0.0110(7) -0.0054(8) -0.0009(7)
C22A 0.0592(13) 0.0262(9) 0.0518(12) 0.0084(9) -0.0151(10) 0.0008(8)
S1B 0.0224(2) 0.0226(2) 0.0370(2) 0.00243(14) 0.00525(16) 0.00390(15)
O1B 0.0248(6) 0.0362(7) 0.0488(8) 0.0053(5) 0.0069(5) 0.0077(6)
O2B 0.0293(7) 0.0292(6) 0.0531(8) 0.0070(5) 0.0080(6) 0.0060(6)
O3B 0.0457(8) 0.0517(9) 0.0440(8) -0.0184(7) -0.0076(6) -0.0019(7)
N1B 0.0214(7) 0.0239(7) 0.0286(7) 0.0008(5) 0.0027(5) 0.0010(5)
N2B 0.0215(7) 0.0279(8) 0.0483(9) 0.0003(6) 0.0052(6) 0.0035(7)
C1B 0.0240(8) 0.0309(9) 0.0327(9) 0.0029(7) 0.0020(7) 0.0032(7)
C2B 0.0213(8) 0.0280(8) 0.0308(8) 0.0011(6) 0.0023(6) 0.0008(6)
C3B 0.0206(8) 0.0279(8) 0.0268(8) -0.0003(6) -0.0013(6) -0.0024(6)
C4B 0.0219(8) 0.0255(8) 0.0241(7) -0.0003(6) -0.0009(6) -0.0006(6)
C5B 0.0239(8) 0.0226(8) 0.0269(8) 0.0003(6) -0.0007(6) -0.0002(6)
C6B 0.0234(8) 0.0235(8) 0.0240(7) -0.0027(6) -0.0027(6) -0.0011(6)
C7B 0.0261(8) 0.0230(8) 0.0261(8) 0.0009(6) -0.0019(6) 0.0006(6)
C8B 0.0239(8) 0.0244(8) 0.0247(7) 0.0014(6) -0.0002(6) -0.0016(6)
C9B 0.0250(8) 0.0282(8) 0.0229(7) 0.0044(6) 0.0006(6) 0.0020(6)
C10B 0.0268(8) 0.0309(8) 0.0252(8) 0.0030(7) -0.0010(6) 0.0000(6)
C11B 0.0238(8) 0.0413(10) 0.0297(8) 0.0004(7) -0.0016(6) 0.0025(7)
C12B 0.0240(8) 0.0473(11) 0.0371(9) 0.0101(8) 0.0019(7) 0.0048(8)
C13B 0.0331(10) 0.0333(9) 0.0393(10) 0.0120(7) 0.0030(7) 0.0035(8)
C14B 0.0284(9) 0.0284(8) 0.0303(8) 0.0063(7) 0.0011(7) 0.0026(7)
C15B 0.0348(9) 0.0230(8) 0.0465(10) 0.0052(7) 0.0023(8) -0.0011(7)
C16B 0.0299(9) 0.0253(9) 0.0443(10) 0.0020(7) 0.0039(7) 0.0052(7)
C17B 0.0209(7) 0.0227(8) 0.0320(8) 0.0007(6) -0.0025(6) -0.0002(6)
C18B 0.0353(10) 0.0482(11) 0.0260(8) -0.0003(8) 0.0001(7) 0.0041(8)
C19B 0.0383(11) 0.0389(11) 0.0747(16) 0.0060(9) 0.0215(11) 0.0276(11)
C20B 0.0379(11) 0.0360(11) 0.0869(18) -0.0159(9) 0.0030(11) -0.0056(11)
C21B 0.0388(10) 0.0339(10) 0.0485(11) 0.0075(8) 0.0056(9) -0.0004(8)
C22B 0.0459(12) 0.0428(12) 0.0555(13) 0.0132(9) 0.0012(10) 0.0059(10)

loop_
_atom_type_symbol
_atom_type_description
_atom_type_scat_dispersion_real
_atom_type_scat_dispersion_imag
_atom_type_scat_source
C C 0.0181 0.0091 'International Tables Vol C Tables 4.2.6.8 and 6.1.1.4'
H H 0.0000 0.0000 'International Tables Vol C Tables 4.2.6.8 and 6.1.1.4'
N N 0.0311 0.0180 'International Tables Vol C Tables 4.2.6.8 and 6.1.1.4'
O O 0.0492 0.0322 'International Tables Vol C Tables 4.2.6.8 and 6.1.1.4'
S S 0.3331 0.5567 'International Tables Vol C Tables 4.2.6.8 and 6.1.1.4'

loop_
_geom_angle_atom_site_label_1
_geom_angle_atom_site_label_2
_geom_angle_atom_site_label_3
_geom_angle
C5A S1A C2A 90.08(8)
C1A O2A C21A 115.70(14)
C5A N1A C8A 116.25(14)
C3A N2A HN2A 117.3(17)
C3A N2A HN2B 119.9(16)
HN2A N2A HN2B 122(2)
O1A C1A O2A 123.58(15)
O1A C1A C2A 124.71(16)
O2A C1A C2A 111.72(14)
C3A C2A C1A 125.29(15)
C3A C2A S1A 113.86(12)
C1A C2A S1A 120.82(13)
N2A C3A C2A 123.59(16)
N2A C3A C4A 125.07(15)
C2A C3A C4A 111.28(14)
C5A C4A C6A 116.60(15)
C5A C4A C3A 111.16(14)
C6A C4A C3A 132.24(15)
N1A C5A C4A 126.37(15)
N1A C5A S1A 120.04(12)
C4A C5A S1A 113.57(12)
C7A C6A C4A 118.25(15)
C7A C6A C17A 121.3(4)
C4A C6A C17A 120.4(4)
C7A C6A C17C 113.9(14)
C4A C6A C17C 127.7(15)
C6A C7A C8A 119.02(15)
C6A C7A C16A 123.28(15)
C8A C7A C16A 117.69(14)
N1A C8A C7A 123.43(15)
N1A C8A C9A 116.55(14)
C7A C8A C9A 119.99(14)
C10A C9A C14A 119.81(15)
C10A C9A C8A 120.47(15)
C14A C9A C8A 119.66(15)
C11A C10A C9A 120.58(17)
C11A C10A H10A 119.7
C9A C10A H10A 119.7
C10A C11A C12A 119.66(17)
C10A C11A H11A 120.2
C12A C11A H11A 120.2
C13A C12A C11A 120.09(17)
C13A C12A H12A 120.0
C11A C12A H12A 120.0
C12A C13A C14A 121.05(17)
C12A C13A H13A 119.5
C14A C13A H13A 119.5
C13A C14A C9A 118.81(16)
C13A C14A C15A 121.67(16)
C9A C14A C15A 119.48(15)
C14A C15A C16A 112.13(14)
C14A C15A H15A 109.2
C16A C15A H15A 109.2
C14A C15A H15B 109.2
C16A C15A H15B 109.2
H15A C15A H15B 107.9
C7A C16A C15A 111.91(14)
C7A C16A H16A 109.2
C15A C16A H16A 109.2
C7A C16A H16B 109.2
C15A C16A H16B 109.2
H16A C16A H16B 107.9
C18A C17A O3A 109.3(3)
C18A C17A C6A 132.4(5)
O3A C17A C6A 118.1(4)
C17A C18A C19A 106.0(5)
C17A C18A H18A 127.0
C19A C18A H18A 127.0
C20A C19A C18A 107.3(5)
C20A C19A H19A 126.3
C18A C19A H19A 126.3
C19A C20A O3A 110.5(4)
C19A C20A H20A 124.8
O3A C20A H20A 124.8
C20A O3A C17A 106.9(3)
C18C C17C O3C 111.9(10)
C18C C17C C6A 131.8(15)
O3C C17C C6A 116.1(13)
C17C C18C C19C 105.3(15)
C17C C18C H18C 127.3
C19C C18C H18C 127.3
C20C C19C C18C 106.2(16)
C20C C19C H19C 126.9
C18C C19C H19C 126.9
C19C C20C O3C 113.0(11)
C19C C20C H20C 123.5
O3C C20C H20C 123.5
C17C O3C C20C 103.3(8)
O2A C21A C22A 107.13(16)
O2A C21A H21A 110.3
C22A C21A H21A 110.3
O2A C21A H21B 110.3
C22A C21A H21B 110.3
H21A C21A H21B 108.5
C21A C22A H22A 109.5
C21A C22A H22B 109.5
H22A C22A H22B 109.5
C21A C22A H22C 109.5
H22A C22A H22C 109.5
H22B C22A H22C 109.5
C5B S1B C2B 90.01(8)
C1B O2B C21B 116.43(15)
C17B O3B C20B 105.86(17)
C5B N1B C8B 116.09(14)
C3B N2B HN2C 118.1(17)
C3B N2B HN2D 117.4(16)
HN2C N2B HN2D 123(2)
O1B C1B O2B 123.64(16)
O1B C1B C2B 124.09(17)
O2B C1B C2B 112.27(14)
C3B C2B C1B 124.31(15)
C3B C2B S1B 113.89(12)
C1B C2B S1B 121.71(13)
N2B C3B C2B 124.67(16)
N2B C3B C4B 124.03(16)
C2B C3B C4B 111.30(14)
C5B C4B C6B 117.14(15)
C5B C4B C3B 111.62(14)
C6B C4B C3B 131.22(15)
N1B C5B C4B 125.63(15)
N1B C5B S1B 121.24(12)
C4B C5B S1B 113.13(12)
C7B C6B C4B 118.55(15)
C7B C6B C17B 120.77(15)
C4B C6B C17B 120.67(15)
C6B C7B C8B 118.87(15)
C6B C7B C16B 122.78(15)
C8B C7B C16B 118.33(15)
N1B C8B C7B 123.58(15)
N1B C8B C9B 117.15(14)
C7B C8B C9B 119.27(15)
C10B C9B C14B 119.73(16)
C10B C9B C8B 120.65(15)
C14B C9B C8B 119.61(15)
C11B C10B C9B 120.21(17)
C11B C10B H10B 119.9
C9B C10B H10B 119.9
C10B C11B C12B 120.20(17)
C10B C11B H11B 119.9
C12B C11B H11B 119.9
C13B C12B C11B 119.98(17)
C13B C12B H12B 120.0
C11B C12B H12B 120.0
C12B C13B C14B 120.85(17)
C12B C13B H13B 119.6
C14B C13B H13B 119.6
C13B C14B C9B 119.00(17)
C13B C14B C15B 122.50(16)
C9B C14B C15B 118.48(15)
C14B C15B C16B 110.83(15)
C14B C15B H15C 109.5
C16B C15B H15C 109.5
C14B C15B H15D 109.5
C16B C15B H15D 109.5
H15C C15B H15D 108.1
C7B C16B C15B 111.29(15)
C7B C16B H16C 109.4
C15B C16B H16C 109.4
C7B C16B H16D 109.4
C15B C16B H16D 109.4
H16C C16B H16D 108.0
C18B C17B O3B 110.89(16)
C18B C17B C6B 130.61(16)
O3B C17B C6B 118.31(15)
C17B C18B C19B 105.84(18)
C17B C18B H18B 127.1
C19B C18B H18B 127.1
C20B C19B C18B 106.74(18)
C20B C19B H19B 126.6
C18B C19B H19B 126.6
C19B C20B O3B 110.66(19)
C19B C20B H20B 124.7
O3B C20B H20B 124.7
O2B C21B C22B 111.23(17)
O2B C21B H21C 109.4
C22B C21B H21C 109.4
O2B C21B H21D 109.4
C22B C21B H21D 109.4
H21C C21B H21D 108.0
C21B C22B H22D 109.5
C21B C22B H22E 109.5
H22D C22B H22E 109.5
C21B C22B H22F 109.5
H22D C22B H22F 109.5
H22E C22B H22F 109.5

loop_
_geom_bond_atom_site_label_1
_geom_bond_atom_site_label_2
_geom_bond_distance
S1A C5A 1.7355(16)
S1A C2A 1.7489(17)
O1A C1A 1.216(2)
O2A C1A 1.345(2)
O2A C21A 1.448(2)
N1A C5A 1.329(2)
N1A C8A 1.335(2)
N2A C3A 1.350(2)
N2A HN2A 0.83(3)
N2A HN2B 0.86(3)
C1A C2A 1.448(2)
C2A C3A 1.386(2)
C3A C4A 1.455(2)
C4A C5A 1.405(2)
C4A C6A 1.416(2)
C6A C7A 1.394(2)
C6A C17A 1.479(5)
C6A C17C 1.480(12)
C7A C8A 1.421(2)
C7A C16A 1.506(2)
C8A C9A 1.482(2)
C9A C10A 1.398(2)
C9A C14A 1.403(2)
C10A C11A 1.385(3)
C10A H10A 0.9300
C11A C12A 1.387(3)
C11A H11A 0.9300
C12A C13A 1.387(3)
C12A H12A 0.9300
C13A C14A 1.391(2)
C13A H13A 0.9300
C14A C15A 1.505(2)
C15A C16A 1.525(2)
C15A H15A 0.9700
C15A H15B 0.9700
C16A H16A 0.9700
C16A H16B 0.9700
C17A C18A 1.352(6)
C17A O3A 1.381(6)
C18A C19A 1.445(9)
C18A H18A 0.9300
C19A C20A 1.317(12)
C19A H19A 0.9300
C20A O3A 1.370(3)
C20A H20A 0.9300
C17C C18C 1.335(17)
C17C O3C 1.37(2)
C18C C19C 1.442(19)
C18C H18C 0.9300
C19C C20C 1.30(3)
C19C H19C 0.9300
C20C O3C 1.379(8)
C20C H20C 0.9300
C21A C22A 1.498(3)
C21A H21A 0.9700
C21A H21B 0.9700
C22A H22A 0.9600
C22A H22B 0.9600
C22A H22C 0.9600
S1B C5B 1.7395(16)
S1B C2B 1.7530(17)
O1B C1B 1.214(2)
O2B C1B 1.348(2)
O2B C21B 1.457(2)
O3B C17B 1.357(2)
O3B C20B 1.377(3)
N1B C5B 1.335(2)
N1B C8B 1.340(2)
N2B C3B 1.353(2)
N2B HN2C 0.83(3)
N2B HN2D 0.87(3)
C1B C2B 1.447(2)
C2B C3B 1.382(2)
C3B C4B 1.449(2)
C4B C5B 1.406(2)
C4B C6B 1.407(2)
C6B C7B 1.387(2)
C6B C17B 1.479(2)
C7B C8B 1.418(2)
C7B C16B 1.510(2)
C8B C9B 1.476(2)
C9B C10B 1.397(2)
C9B C14B 1.405(2)
C10B C11B 1.385(2)
C10B H10B 0.9300
C11B C12B 1.386(3)
C11B H11B 0.9300
C12B C13B 1.384(3)
C12B H12B 0.9300
C13B C14B 1.394(3)
C13B H13B 0.9300
C14B C15B 1.506(3)
C15B C16B 1.529(3)
C15B H15C 0.9700
C15B H15D 0.9700
C16B H16C 0.9700
C16B H16D 0.9700
C17B C18B 1.337(3)
C18B C19B 1.437(3)
C18B H18B 0.9300
C19B C20B 1.318(4)
C19B H19B 0.9300
C20B H20B 0.9300
C21B C22B 1.499(3)
C21B H21C 0.9700
C21B H21D 0.9700
C22B H22D 0.9600
C22B H22E 0.9600
C22B H22F 0.9600

loop_
_geom_hbond_atom_site_label_D
_geom_hbond_atom_site_label_H
_geom_hbond_atom_site_label_A
_geom_hbond_site_symmetry_A
_geom_hbond_distance_DH
_geom_hbond_distance_HA
_geom_hbond_distance_DA
_geom_hbond_angle_DHA
N2A HN2A O1A . 0.83(3) 2.23(3) 2.839(2) 131(2)
N2A HN2A O1B . 0.83(3) 2.33(3) 2.962(2) 134(2)
N2A HN2B O3A . 0.86(3) 2.17(3) 2.869(3) 138(2)
N2B HN2D O1A . 0.87(3) 2.33(2) 2.998(2) 134(2)
N2B HN2D O1B . 0.87(3) 2.17(2) 2.802(2) 129(2)
N2B HN2C Cg8 1_555 0.83(3) 2.55(3) 3.294(2) 150(2)
C18B H18B Cg11 4_455 0.93 2.53 3.353(2) 148
C21A H21A Cg9 4_455 0.97 2.96 3.718(2) 136
C15A H15A N1A 3_567 0.97 2.61 3.386(2) 137

loop_
_geom_torsion_atom_site_label_1
_geom_torsion_atom_site_label_2
_geom_torsion_atom_site_label_3
_geom_torsion_atom_site_label_4
_geom_torsion
C21A O2A C1A O1A -1.3(2)
C21A O2A C1A C2A 178.60(14)
O1A C1A C2A C3A 9.5(3)
O2A C1A C2A C3A -170.43(15)
O1A C1A C2A S1A -172.33(14)
O2A C1A C2A S1A 7.7(2)
C5A S1A C2A C3A -2.08(13)
C5A S1A C2A C1A 179.55(14)
C1A C2A C3A N2A 3.6(3)
S1A C2A C3A N2A -174.69(14)
C1A C2A C3A C4A -179.28(15)
S1A C2A C3A C4A 2.43(18)
N2A C3A C4A C5A 175.54(16)
C2A C3A C4A C5A -1.5(2)
N2A C3A C4A C6A -3.6(3)
C2A C3A C4A C6A 179.29(17)
C8A N1A C5A C4A 1.3(2)
C8A N1A C5A S1A 179.82(12)
C6A C4A C5A N1A -2.1(2)
C3A C4A C5A N1A 178.59(15)
C6A C4A C5A S1A 179.31(12)
C3A C4A C5A S1A -0.02(18)
C2A S1A C5A N1A -177.56(14)
C2A S1A C5A C4A 1.15(13)
C5A C4A C6A C7A 0.3(2)
C3A C4A C6A C7A 179.43(16)
C5A C4A C6A C17A 177.9(5)
C3A C4A C6A C17A -2.9(5)
C5A C4A C6A C17C -174.5(14)
C3A C4A C6A C17C 4.6(14)
C4A C6A C7A C8A 2.0(2)
C17A C6A C7A C8A -175.6(5)
C17C C6A C7A C8A 177.5(13)
C4A C6A C7A C16A -177.02(15)
C17A C6A C7A C16A 5.4(5)
C17C C6A C7A C16A -1.5(13)
C5A N1A C8A C7A 1.3(2)
C5A N1A C8A C9A -176.71(14)
C6A C7A C8A N1A -2.9(2)
C16A C7A C8A N1A 176.12(15)
C6A C7A C8A C9A 174.99(15)
C16A C7A C8A C9A -5.9(2)
N1A C8A C9A C10A -14.4(2)
C7A C8A C9A C10A 167.52(15)
N1A C8A C9A C14A 162.75(15)
C7A C8A C9A C14A -15.3(2)
C14A C9A C10A C11A -0.3(3)
C8A C9A C10A C11A 176.87(16)
C9A C10A C11A C12A -0.2(3)
C10A C11A C12A C13A 0.2(3)
C11A C12A C13A C14A 0.2(3)
C12A C13A C14A C9A -0.7(3)
C12A C13A C14A C15A -178.61(17)
C10A C9A C14A C13A 0.7(2)
C8A C9A C14A C13A -176.44(15)
C10A C9A C14A C15A 178.67(16)
C8A C9A C14A C15A 1.5(2)
C13A C14A C15A C16A -150.95(16)
C9A C14A C15A C16A 31.2(2)
C6A C7A C16A C15A -142.57(17)
C8A C7A C16A C15A 38.4(2)
C14A C15A C16A C7A -50.0(2)
C7A C6A C17A C18A -53.5(15)
C4A C6A C17A C18A 128.9(11)
C7A C6A C17A O3A 121.3(7)
C4A C6A C17A O3A -56.3(12)
O3A C17A C18A C19A 1.8(15)
C6A C17A C18A C19A 177.0(16)
C17A C18A C19A C20A -1(2)
C18A C19A C20A O3A -0.7(19)
C19A C20A O3A C17A 1.8(14)
C18A C17A O3A C20A -2.3(10)
C6A C17A O3A C20A -178.2(7)
C7A C6A C17C C18C 125(4)
C4A C6A C17C C18C -60(5)
C7A C6A C17C O3C -61(3)
C4A C6A C17C O3C 114(2)
O3C C17C C18C C19C 4(4)
C6A C17C C18C C19C 178(5)
C17C C18C C19C C20C -1(6)
C18C C19C C20C O3C -2(6)
C18C C17C O3C C20C -5(3)
C6A C17C O3C C20C 180(2)
C19C C20C O3C C17C 4(4)
C1A O2A C21A C22A -171.67(15)
C21B O2B C1B O1B 4.1(3)
C21B O2B C1B C2B -175.31(16)
O1B C1B C2B C3B -7.0(3)
O2B C1B C2B C3B 172.40(16)
O1B C1B C2B S1B 176.55(15)
O2B C1B C2B S1B -4.0(2)
C5B S1B C2B C3B 0.65(14)
C5B S1B C2B C1B 177.45(15)
C1B C2B C3B N2B 1.0(3)
S1B C2B C3B N2B 177.72(14)
C1B C2B C3B C4B -178.74(16)
S1B C2B C3B C4B -2.04(18)
N2B C3B C4B C5B -177.03(16)
C2B C3B C4B C5B 2.7(2)
N2B C3B C4B C6B 4.7(3)
C2B C3B C4B C6B -175.54(16)
C8B N1B C5B C4B 0.3(2)
C8B N1B C5B S1B -178.94(12)
C6B C4B C5B N1B -3.0(2)
C3B C4B C5B N1B 178.47(15)
C6B C4B C5B S1B 176.26(11)
C3B C4B C5B S1B -2.28(18)
C2B S1B C5B N1B -179.74(14)
C2B S1B C5B C4B 0.97(13)
C5B C4B C6B C7B 2.4(2)
C3B C4B C6B C7B -179.40(16)
C5B C4B C6B C17B -176.52(14)
C3B C4B C6B C17B 1.7(3)
C4B C6B C7B C8B 0.5(2)
C17B C6B C7B C8B 179.46(14)
C4B C6B C7B C16B 179.20(15)
C17B C6B C7B C16B -1.9(2)
C5B N1B C8B C7B 3.1(2)
C5B N1B C8B C9B -176.47(14)
C6B C7B C8B N1B -3.5(2)
C16B C7B C8B N1B 177.76(15)
C6B C7B C8B C9B 176.01(14)
C16B C7B C8B C9B -2.7(2)
N1B C8B C9B C10B 21.6(2)
C7B C8B C9B C10B -157.97(15)
N1B C8B C9B C14B -159.47(15)
C7B C8B C9B C14B 21.0(2)
C14B C9B C10B C11B 0.1(2)
C8B C9B C10B C11B 179.05(15)
C9B C10B C11B C12B 1.3(3)
C10B C11B C12B C13B -1.0(3)
C11B C12B C13B C14B -0.6(3)
C12B C13B C14B C9B 2.0(3)
C12B C13B C14B C15B -179.48(18)
C10B C9B C14B C13B -1.7(2)
C8B C9B C14B C13B 179.34(15)
C10B C9B C14B C15B 179.67(15)
C8B C9B C14B C15B 0.7(2)
C13B C14B C15B C16B 143.97(17)
C9B C14B C15B C16B -37.5(2)
C6B C7B C16B C15B 147.24(16)
C8B C7B C16B C15B -34.1(2)
C14B C15B C16B C7B 52.9(2)
C20B O3B C17B C18B -0.7(2)
C20B O3B C17B C6B -176.30(17)
C7B C6B C17B C18B 87.1(2)
C4B C6B C17B C18B -94.0(2)
C7B C6B C17B O3B -98.35(19)
C4B C6B C17B O3B 80.6(2)
O3B C17B C18B C19B 1.1(2)
C6B C17B C18B C19B 175.93(18)
C17B C18B C19B C20B -1.0(2)
C18B C19B C20B O3B 0.6(3)
C17B O3B C20B C19B 0.1(3)
C1B O2B C21B C22B -82.2(2)

_cod_database_fobs_code 1544694
